data_2217389
loop_
_publ_author_name
'Yamin, Bohari M. '
'Deris, Hidayah'
'Malik, Zaw Myint'
'Yousuf, Sammer'

_publ_section_title
;
 <i>N</i>-(Biphenyl-4-ylcarbonyl)-<i>N</i>'-(2-pyridylmethyl)thiourea
;
_journal_coeditor_code AT2519
_journal_issue 2
_journal_name_full 'Acta Crystallographica Section E'
_journal_page_first o360
_journal_page_last o360
_journal_paper_doi 10.1107/S1600536807067499
_journal_volume 64
_journal_year 2008
_chemical_formula_iupac 'C20 H17 N3 O S'
_chemical_formula_moiety 'C20 H17 N3 O S'
_chemical_formula_sum 'C20 H17 N3 O S'
_chemical_formula_weight 347.43
_chemical_name_systematic
;
<i>N</i>-(Biphenyl-4-ylcarbonyl)-<i>N</i>'-(2-pyridylmethyl)thiourea
;
_space_group_IT_number 2
_symmetry_cell_setting triclinic
_symmetry_space_group_name_Hall '-P 1'
_symmetry_space_group_name_H-M 'P -1'
_atom_sites_solution_hydrogens geom
_atom_sites_solution_primary direct
_atom_sites_solution_secondary difmap
_audit_creation_method SHELXL-97
_cell_angle_alpha 101.529(5)
_cell_angle_beta 99.113(4)
_cell_angle_gamma 101.543(5)
_cell_formula_units_Z 2
_cell_length_a 7.467(2)
_cell_length_b 9.364(2)
_cell_length_c 13.184(3)
_cell_measurement_reflns_used 3740
_cell_measurement_temperature 273(2)
_cell_measurement_theta_max 25.0
_cell_measurement_theta_min 1.6
_cell_volume 865.9(4)
_computing_cell_refinement 'SAINT (Bruker, 2000)'
_computing_data_collection 'SMART (Bruker, 2000)'
_computing_data_reduction 'SAINT (Bruker, 2000)'
_computing_molecular_graphics 'SHELXTL (Sheldrick, 1997b)'
_computing_publication_material
;
SHELXTL (Sheldrick, 1997b), PARST (Nardelli, 1995) and PLATON
(Spek, 2003)
;
_computing_structure_refinement 'SHELXL97 (Sheldrick, 1997a)'
_computing_structure_solution 'SHELXS97 (Sheldrick, 1997a)'
_diffrn_ambient_temperature 273(2)
_diffrn_detector_area_resol_mean 83.66
_diffrn_measured_fraction_theta_full 0.99
_diffrn_measured_fraction_theta_max 0.99
_diffrn_measurement_device_type
;
Bruker SMART APEX CCD area-detector
;
_diffrn_measurement_method \w
_diffrn_radiation_monochromator graphite
_diffrn_radiation_source 'fine-focus sealed tube'
_diffrn_radiation_type MoK\a
_diffrn_radiation_wavelength 0.71073
_diffrn_reflns_av_R_equivalents 0.0185
_diffrn_reflns_av_sigmaI/netI 0.0205
_diffrn_reflns_limit_h_max 8
_diffrn_reflns_limit_h_min -8
_diffrn_reflns_limit_k_max 11
_diffrn_reflns_limit_k_min -11
_diffrn_reflns_limit_l_max 15
_diffrn_reflns_limit_l_min -15
_diffrn_reflns_number 8243
_diffrn_reflns_theta_full 25.0
_diffrn_reflns_theta_max 25.0
_diffrn_reflns_theta_min 1.6
_diffrn_standards_decay_% 0
_diffrn_standards_interval_count 0
_diffrn_standards_interval_time 0
_diffrn_standards_number 0
_exptl_absorpt_coefficient_mu 0.200
_exptl_absorpt_correction_T_max 0.965
_exptl_absorpt_correction_T_min 0.915
_exptl_absorpt_correction_type multi-scan
_exptl_absorpt_process_details '(SADABS; Bruker, 2000)'
_exptl_crystal_colour colourless
_exptl_crystal_density_diffrn 1.333
_exptl_crystal_density_method 'not measured'
_exptl_crystal_description block
_exptl_crystal_F_000 364
_exptl_crystal_size_max 0.45
_exptl_crystal_size_mid 0.37
_exptl_crystal_size_min 0.18
_refine_diff_density_max 0.20
_refine_diff_density_min -0.19
_refine_ls_extinction_method none
_refine_ls_goodness_of_fit_ref 1.05
_refine_ls_hydrogen_treatment constr
_refine_ls_matrix_type full
_refine_ls_number_parameters 226
_refine_ls_number_reflns 3036
_refine_ls_number_restraints 0
_refine_ls_restrained_S_all 1.05
_refine_ls_R_factor_all 0.045
_refine_ls_R_factor_gt 0.037
_refine_ls_shift/su_max 0.000
_refine_ls_shift/su_mean 0.000
_refine_ls_structure_factor_coef Fsqd
_refine_ls_weighting_details 'calc w=1/[\s^2^(Fo^2^)+(0.0535P)^2^+0.1413P] where P=(Fo^2^+2Fc^2^)/3'
_refine_ls_weighting_scheme calc
_refine_ls_wR_factor_gt 0.097
_refine_ls_wR_factor_ref 0.101
_reflns_number_gt 2561
_reflns_number_total 3036
_reflns_threshold_expression I>2\s(I)
_cod_data_source_file at2519.cif
_cod_data_source_block I
_cod_database_code 2217389
_cod_database_fobs_code 2217389

loop_
_symmetry_equiv_pos_as_xyz
'x, y, z'
'-x, -y, -z'

loop_
_atom_site_type_symbol
_atom_site_label
_atom_site_fract_x
_atom_site_fract_y
_atom_site_fract_z
_atom_site_U_iso_or_equiv
_atom_site_adp_type
_atom_site_calc_flag
_atom_site_refinement_flags
_atom_site_occupancy
S S1 0.04886(8) 0.78345(5) 1.01142(3) 0.06855(19) Uani d . 1
O O1 0.0915(2) 0.84641(13) 0.68251(9) 0.0672(4) Uani d . 1
N N1 0.1098(2) 0.91996(14) 0.85943(10) 0.0523(4) Uani d . 1
H H1 0.1330 0.9985 0.9106 0.063 Uiso calc R 1
N N2 0.00553(19) 0.66245(13) 0.80744(10) 0.0481(3) Uani d . 1
H H2 0.0145 0.6723 0.7448 0.058 Uiso calc R 1
N N3 -0.09400(19) 0.44728(14) 0.63072(10) 0.0488(3) Uani d . 1
C C1 0.3283(3) 1.20743(18) 0.85384(13) 0.0578(4) Uani d . 1
H H1A 0.3503 1.1786 0.9173 0.069 Uiso calc R 1
C C2 0.4042(3) 1.35237(19) 0.84981(13) 0.0570(4) Uani d . 1
H H2A 0.4774 1.4198 0.9109 0.068 Uiso calc R 1
C C3 0.3741(2) 1.40021(17) 0.75677(12) 0.0477(4) Uani d . 1
C C4 0.2679(2) 1.29480(18) 0.66663(13) 0.0500(4) Uani d . 1
H H4 0.2473 1.3231 0.6029 0.060 Uiso calc R 1
C C5 0.1927(2) 1.14970(18) 0.66996(12) 0.0497(4) Uani d . 1
H H5 0.1232 1.0811 0.6084 0.060 Uiso calc R 1
C C6 0.2193(2) 1.10431(17) 0.76401(12) 0.0476(4) Uani d . 1
C C7 0.4562(2) 1.55747(18) 0.75548(13) 0.0515(4) Uani d . 1
C C8 0.4688(3) 1.6749(2) 0.84207(15) 0.0643(5) Uani d . 1
H H8 0.4199 1.6550 0.8998 0.077 Uiso calc R 1
C C9 0.5536(3) 1.8209(2) 0.84273(18) 0.0762(6) Uani d . 1
H H9 0.5616 1.8986 0.9009 0.091 Uiso calc R 1
C C10 0.6255(3) 1.8512(2) 0.7583(2) 0.0830(7) Uani d . 1
H H10 0.6842 1.9491 0.7595 0.100 Uiso calc R 1
C C11 0.6113(3) 1.7377(2) 0.67184(19) 0.0781(6) Uani d . 1
H H11 0.6591 1.7591 0.6141 0.094 Uiso calc R 1
C C12 0.5262(2) 1.5910(2) 0.66975(15) 0.0607(5) Uani d . 1
H H12 0.5162 1.5147 0.6104 0.073 Uiso calc R 1
C C13 0.1346(2) 0.94586(17) 0.76308(12) 0.0500(4) Uani d . 1
C C14 0.0520(2) 0.78342(16) 0.88501(12) 0.0471(4) Uani d . 1
C C15 -0.0600(3) 0.51329(16) 0.82179(12) 0.0506(4) Uani d . 1
H H15A -0.1582 0.5129 0.8619 0.061 Uiso calc R 1
H H15B 0.0418 0.4841 0.8615 0.061 Uiso calc R 1
C C16 -0.1336(2) 0.40249(16) 0.71635(12) 0.0433(3) Uani d . 1
C C17 -0.1583(2) 0.34846(18) 0.53719(13) 0.0531(4) Uani d . 1
H H17 -0.1312 0.3784 0.4771 0.064 Uiso calc R 1
C C18 -0.2621(2) 0.20551(18) 0.52501(13) 0.0556(4) Uani d . 1
H H18 -0.3042 0.1403 0.4584 0.067 Uiso calc R 1
C C19 -0.3025(2) 0.16096(18) 0.61372(14) 0.0571(4) Uani d . 1
H H19 -0.3731 0.0648 0.6080 0.069 Uiso calc R 1
C C20 -0.2370(2) 0.26031(17) 0.71097(13) 0.0504(4) Uani d . 1
H H20 -0.2619 0.2322 0.7721 0.060 Uiso calc R 1

loop_
_atom_site_aniso_label
_atom_site_aniso_U_11
_atom_site_aniso_U_22
_atom_site_aniso_U_33
_atom_site_aniso_U_12
_atom_site_aniso_U_13
_atom_site_aniso_U_23
S1 0.1197(5) 0.0465(3) 0.0393(3) 0.0166(3) 0.0220(2) 0.00870(19)
O1 0.1052(10) 0.0460(7) 0.0428(6) 0.0006(6) 0.0275(6) 0.0016(5)
N1 0.0788(9) 0.0363(7) 0.0391(7) 0.0075(6) 0.0201(6) 0.0027(5)
N2 0.0685(9) 0.0363(7) 0.0378(7) 0.0080(6) 0.0155(6) 0.0060(5)
N3 0.0621(8) 0.0403(7) 0.0430(7) 0.0081(6) 0.0142(6) 0.0092(6)
C1 0.0791(12) 0.0500(9) 0.0405(9) 0.0038(8) 0.0147(8) 0.0118(7)
C2 0.0716(11) 0.0478(9) 0.0434(9) 0.0012(8) 0.0108(8) 0.0064(7)
C3 0.0480(9) 0.0461(8) 0.0515(9) 0.0119(7) 0.0155(7) 0.0127(7)
C4 0.0560(9) 0.0520(9) 0.0452(9) 0.0150(8) 0.0118(7) 0.0157(7)
C5 0.0560(9) 0.0473(9) 0.0431(9) 0.0114(7) 0.0100(7) 0.0055(7)
C6 0.0575(9) 0.0431(8) 0.0427(8) 0.0099(7) 0.0183(7) 0.0071(7)
C7 0.0473(9) 0.0477(9) 0.0595(10) 0.0104(7) 0.0059(7) 0.0178(8)
C8 0.0716(12) 0.0499(10) 0.0671(12) 0.0104(9) 0.0075(9) 0.0141(9)
C9 0.0860(14) 0.0482(10) 0.0823(15) 0.0106(10) -0.0078(11) 0.0131(10)
C10 0.0821(14) 0.0581(12) 0.0998(17) -0.0004(10) -0.0113(12) 0.0394(13)
C11 0.0773(14) 0.0774(14) 0.0834(15) 0.0063(11) 0.0097(11) 0.0457(13)
C12 0.0610(10) 0.0598(11) 0.0637(11) 0.0116(8) 0.0097(9) 0.0257(9)
C13 0.0611(10) 0.0440(9) 0.0441(9) 0.0086(7) 0.0191(7) 0.0065(7)
C14 0.0577(9) 0.0391(8) 0.0437(9) 0.0104(7) 0.0149(7) 0.0063(7)
C15 0.0687(10) 0.0393(8) 0.0433(9) 0.0096(7) 0.0140(8) 0.0102(7)
C16 0.0508(9) 0.0384(8) 0.0426(8) 0.0134(7) 0.0130(7) 0.0088(6)
C17 0.0648(10) 0.0510(9) 0.0412(9) 0.0090(8) 0.0139(7) 0.0084(7)
C18 0.0629(10) 0.0487(9) 0.0456(9) 0.0049(8) 0.0073(8) 0.0008(7)
C19 0.0626(10) 0.0407(8) 0.0597(10) -0.0011(8) 0.0114(8) 0.0078(8)
C20 0.0604(10) 0.0442(9) 0.0476(9) 0.0089(7) 0.0161(7) 0.0133(7)

loop_
_atom_type_symbol
_atom_type_description
_atom_type_scat_dispersion_real
_atom_type_scat_dispersion_imag
_atom_type_scat_source
C C 0.0033 0.0016 'International Tables Vol C Tables 4.2.6.8 and 6.1.1.4'
H H 0.0000 0.0000 'International Tables Vol C Tables 4.2.6.8 and 6.1.1.4'
N N 0.0061 0.0033 'International Tables Vol C Tables 4.2.6.8 and 6.1.1.4'
O O 0.0106 0.0060 'International Tables Vol C Tables 4.2.6.8 and 6.1.1.4'
S S 0.1246 0.1234 'International Tables Vol C Tables 4.2.6.8 and 6.1.1.4'

loop_
_geom_angle_atom_site_label_1
_geom_angle_atom_site_label_2
_geom_angle_atom_site_label_3
_geom_angle
C13 N1 C14 128.47(13)
C13 N1 H1 115.8
C14 N1 H1 115.8
C14 N2 C15 123.28(13)
C14 N2 H2 118.4
C15 N2 H2 118.4
C16 N3 C17 117.48(13)
C2 C1 C6 120.47(15)
C2 C1 H1A 119.8
C6 C1 H1A 119.8
C1 C2 C3 121.59(15)
C1 C2 H2A 119.2
C3 C2 H2A 119.2
C2 C3 C4 117.39(14)
C2 C3 C7 120.20(14)
C4 C3 C7 122.41(14)
C5 C4 C3 121.30(14)
C5 C4 H4 119.4
C3 C4 H4 119.4
C4 C5 C6 120.79(15)
C4 C5 H5 119.6
C6 C5 H5 119.6
C1 C6 C5 118.42(14)
C1 C6 C13 123.02(14)
C5 C6 C13 118.53(14)
C12 C7 C8 118.43(16)
C12 C7 C3 120.95(16)
C8 C7 C3 120.60(15)
C9 C8 C7 120.47(19)
C9 C8 H8 119.8
C7 C8 H8 119.8
C10 C9 C8 120.2(2)
C10 C9 H9 119.9
C8 C9 H9 119.9
C9 C10 C11 120.11(19)
C9 C10 H10 119.9
C11 C10 H10 119.9
C10 C11 C12 120.4(2)
C10 C11 H11 119.8
C12 C11 H11 119.8
C7 C12 C11 120.35(19)
C7 C12 H12 119.8
C11 C12 H12 119.8
O1 C13 N1 122.47(14)
O1 C13 C6 122.08(14)
N1 C13 C6 115.45(13)
N2 C14 N1 117.11(13)
N2 C14 S1 124.42(12)
N1 C14 S1 118.47(11)
N2 C15 C16 110.45(12)
N2 C15 H15A 109.6
C16 C15 H15A 109.6
N2 C15 H15B 109.6
C16 C15 H15B 109.6
H15A C15 H15B 108.1
N3 C16 C20 122.55(14)
N3 C16 C15 117.53(13)
C20 C16 C15 119.92(13)
N3 C17 C18 123.61(15)
N3 C17 H17 118.2
C18 C17 H17 118.2
C17 C18 C19 118.35(15)
C17 C18 H18 120.8
C19 C18 H18 120.8
C18 C19 C20 119.16(15)
C18 C19 H19 120.4
C20 C19 H19 120.4
C19 C20 C16 118.86(15)
C19 C20 H20 120.6
C16 C20 H20 120.6

loop_
_geom_bond_atom_site_label_1
_geom_bond_atom_site_label_2
_geom_bond_distance
S1 C14 1.6703(16)
O1 C13 1.2147(18)
N1 C13 1.3735(19)
N1 C14 1.390(2)
N1 H1 0.8600
N2 C14 1.3102(19)
N2 C15 1.4449(19)
N2 H2 0.8600
N3 C16 1.3351(19)
N3 C17 1.336(2)
C1 C2 1.377(2)
C1 C6 1.386(2)
C1 H1A 0.9300
C2 C3 1.389(2)
C2 H2A 0.9300
C3 C4 1.391(2)
C3 C7 1.482(2)
C4 C5 1.375(2)
C4 H4 0.9300
C5 C6 1.387(2)
C5 H5 0.9300
C6 C13 1.489(2)
C7 C12 1.383(2)
C7 C8 1.394(2)
C8 C9 1.385(3)
C8 H8 0.9300
C9 C10 1.365(3)
C9 H9 0.9300
C10 C11 1.368(3)
C10 H10 0.9300
C11 C12 1.386(3)
C11 H11 0.9300
C12 H12 0.9300
C15 C16 1.505(2)
C15 H15A 0.9700
C15 H15B 0.9700
C16 C20 1.381(2)
C17 C18 1.370(2)
C17 H17 0.9300
C18 C19 1.374(2)
C18 H18 0.9300
C19 C20 1.375(2)
C19 H19 0.9300
C20 H20 0.9300

loop_
_geom_hbond_atom_site_label_D
_geom_hbond_atom_site_label_H
_geom_hbond_atom_site_label_A
_geom_hbond_site_symmetry_A
_geom_hbond_distance_DH
_geom_hbond_distance_HA
_geom_hbond_distance_DA
_geom_hbond_angle_DHA
_geom_hbond_publ_flag
N2 H2 O1 1_555 0.86 1.99 2.6681(19) 135 yes
N2 H2 N3 1_555 0.86 2.24 2.6488(19) 109 yes
N1 H1 S1 2_577 0.86 2.79 3.4759(17) 138 yes

loop_
_geom_torsion_atom_site_label_1
_geom_torsion_atom_site_label_2
_geom_torsion_atom_site_label_3
_geom_torsion_atom_site_label_4
_geom_torsion
C6 C1 C2 C3 0.3(3)
C1 C2 C3 C4 -1.6(3)
C1 C2 C3 C7 179.29(16)
C2 C3 C4 C5 1.2(2)
C7 C3 C4 C5 -179.76(15)
C3 C4 C5 C6 0.6(2)
C2 C1 C6 C5 1.5(3)
C2 C1 C6 C13 179.51(16)
C4 C5 C6 C1 -2.0(2)
C4 C5 C6 C13 179.95(15)
C2 C3 C7 C12 141.85(17)
C4 C3 C7 C12 -37.2(2)
C2 C3 C7 C8 -36.5(2)
C4 C3 C7 C8 144.45(17)
C12 C7 C8 C9 -1.5(3)
C3 C7 C8 C9 176.90(16)
C7 C8 C9 C10 0.1(3)
C8 C9 C10 C11 1.1(3)
C9 C10 C11 C12 -0.8(3)
C8 C7 C12 C11 1.8(3)
C3 C7 C12 C11 -176.64(16)
C10 C11 C12 C7 -0.6(3)
C14 N1 C13 O1 6.5(3)
C14 N1 C13 C6 -173.11(16)
C1 C6 C13 O1 -156.33(17)
C5 C6 C13 O1 21.6(2)
C1 C6 C13 N1 23.3(2)
C5 C6 C13 N1 -158.76(15)
C15 N2 C14 N1 -178.94(15)
C15 N2 C14 S1 1.9(2)
C13 N1 C14 N2 -3.7(3)
C13 N1 C14 S1 175.48(14)
C14 N2 C15 C16 170.01(14)
C17 N3 C16 C20 -0.1(2)
C17 N3 C16 C15 179.56(14)
N2 C15 C16 N3 13.4(2)
N2 C15 C16 C20 -166.90(14)
C16 N3 C17 C18 0.2(2)
N3 C17 C18 C19 0.0(3)
C17 C18 C19 C20 -0.3(3)
C18 C19 C20 C16 0.5(3)
N3 C16 C20 C19 -0.2(2)
C15 C16 C20 C19 -179.91(15)

loop_
_cod_related_entry_id
_cod_related_entry_database
_cod_related_entry_code
1 ChemSpider 21119349
